data_1001209
loop_
_publ_author_name
'Giroult, J P'
'Goreaud, M'
'Labbe, P H'
'Raveau, B'

_publ_section_title
;
 P~4~ W~8~ O~32~: A mixed-valence tunnel structure built up of Re O~3~ -
type slabs connected through P O~4~ tetrahedra
;
_journal_coden_ASTM ACBCAR
_journal_name_full 'Acta Crystallographica B (24,1968-38,1982)'
_journal_page_first 2139
_journal_page_last 2142
_journal_paper_doi 10.1107/S0567740881008248
_journal_volume 37
_journal_year 1981
_chemical_formula_structural 'P4 W8 O32'
_chemical_formula_sum 'O32 P4 W8'
_chemical_name_systematic 'Phosphorus tungsten oxide (4/8/32)'
_space_group_IT_number 19
_symmetry_cell_setting orthorhombic
_symmetry_Int_Tables_number 19
_symmetry_space_group_name_Hall 'P 2ac 2ab'
_symmetry_space_group_name_H-M 'P 21 21 21'
_cell_angle_alpha 90
_cell_angle_beta 90
_cell_angle_gamma 90
_cell_formula_units_Z 1
_cell_length_a 5.285(2)
_cell_length_b 6.569(1)
_cell_length_c 17.351(3)
_cell_volume 602.4
_refine_ls_R_factor_all 0.058
_cod_database_code 1001209

loop_
_symmetry_equiv_pos_as_xyz
x,y,z
1/2-x,-y,1/2+z
1/2+x,1/2-y,-z
-x,1/2+y,1/2-z

loop_
_atom_site_label
_atom_site_type_symbol
_atom_site_symmetry_multiplicity
_atom_site_Wyckoff_symbol
_atom_site_fract_x
_atom_site_fract_y
_atom_site_fract_z
_atom_site_occupancy
_atom_site_attached_hydrogens
_atom_site_calc_flag
W1 W6+ 4 a 0.2425(11) 0.4119(2) 0.04479(8) 1. 0 d
W2 W6+ 4 a 0.2560(9) 0.2478(2) 0.37239(7) 1. 0 d
P1 P5+ 4 a 0.235(3) 0.0524(11) 0.1870(4) 1. 0 d
O1 O2- 4 a -0.033(7) 0.262(7) 0.007(2) 1. 0 d
O2 O2- 4 a 0.243(15) 0.245(5) 0.1395(15) 1. 0 d
O3 O2- 4 a 0.261(12) 0.117(4) 0.2710(14) 1. 0 d
O4 O2- 4 a -0.015(6) 0.102(5) 0.4037(19) 1. 0 d
O5 O2- 4 a 0.492(6) 0.062(5) 0.4111(19) 1. 0 d
O6 O2- 4 a 0.553(6) 0.414(5) 0.3332(15) 1. 0 d
O7 O2- 4 a 0.014(7) 0.444(5) 0.319(2) 1. 0 d
O8 O2- 4 a 0.251(9) 0.408(5) 0.4678(17) 1. 0 d

loop_
_atom_type_symbol
_atom_type_oxidation_number
W6+ 5.500
P5+ 5.000
O2- -2.000
